data_4102240
loop_
_publ_author_name
'Matthew A. Boone'
'Rongbiao Tong'
'Frank E. McDonald'
'Sheri Lense'
'Rui Cao'
'Kenneth I. Hardcastle'

_publ_section_title
;
 Biomimetic Syntheses from Squalene-Like Precursors: Synthesis of
 ent-Abudinol B and Reassessment of the Structure of Muzitone
;
_journal_name_full 'Journal of the American Chemical Society'
_journal_page_first 5300
_journal_page_last 5308
_journal_paper_doi 10.1021/ja1006806
_journal_volume 132
_journal_year 2010
_chemical_absolute_configuration ad
_chemical_formula_moiety 'C44 H56 N2 O12'
_chemical_formula_sum 'C44 H56 N2 O12'
_chemical_formula_weight 804.91
_chemical_name_systematic
; 
 ? 
;
_space_group_IT_number 4
_symmetry_cell_setting monoclinic
_symmetry_space_group_name_Hall 'P 2yb'
_symmetry_space_group_name_H-M 'P 1 21 1'
_atom_sites_solution_hydrogens geom
_atom_sites_solution_primary direct
_atom_sites_solution_secondary difmap
_audit_creation_method SHELXL-97
_cell_angle_alpha 90.00
_cell_angle_beta 98.926(10)
_cell_angle_gamma 90.00
_cell_formula_units_Z 4
_cell_length_a 16.924(14)
_cell_length_b 7.236(6)
_cell_length_c 39.64(3)
_cell_measurement_reflns_used 141
_cell_measurement_temperature 173(2)
_cell_measurement_theta_max 19.43
_cell_measurement_theta_min 8.29
_cell_volume 4796(7)
_computing_cell_refinement 'Bruker SMART'
_computing_data_collection 'Bruker SMART'
_computing_data_reduction 'Bruker SAINT'
_computing_molecular_graphics 'Bruker SHELXTL'
_computing_publication_material 'Bruker SHELXTL'
_computing_structure_refinement 'SHELXL-97 (Sheldrick, 2008)'
_computing_structure_solution 'SHELXS-97 (Sheldrick, 2008)'
_diffrn_ambient_temperature 173(2)
_diffrn_measured_fraction_theta_full 0.836
_diffrn_measured_fraction_theta_max 0.836
_diffrn_measurement_device_type 'CCD area detector'
_diffrn_measurement_method 'phi and omega scans'
_diffrn_radiation_monochromator graphite
_diffrn_radiation_source 'fine-focus sealed tube'
_diffrn_radiation_type CuK\a
_diffrn_radiation_wavelength 1.54178
_diffrn_reflns_av_R_equivalents 0.1748
_diffrn_reflns_av_sigmaI/netI 0.2372
_diffrn_reflns_limit_h_max 16
_diffrn_reflns_limit_h_min -19
_diffrn_reflns_limit_k_max 7
_diffrn_reflns_limit_k_min -8
_diffrn_reflns_limit_l_max 45
_diffrn_reflns_limit_l_min -43
_diffrn_reflns_number 27071
_diffrn_reflns_theta_full 66.42
_diffrn_reflns_theta_max 66.42
_diffrn_reflns_theta_min 8.29
_exptl_absorpt_coefficient_mu 0.666
_exptl_absorpt_correction_T_max 0.9934
_exptl_absorpt_correction_T_min 0.8895
_exptl_absorpt_correction_type multi-scan
_exptl_absorpt_process_details sadabs
_exptl_crystal_colour colorless
_exptl_crystal_density_diffrn 1.115
_exptl_crystal_density_method 'not measured'
_exptl_crystal_description needle
_exptl_crystal_F_000 1720
_exptl_crystal_size_max 0.18
_exptl_crystal_size_mid 0.04
_exptl_crystal_size_min 0.01
_platon_squeeze_details
;
 A.L. Spek (1990) Acta Cryst. A46, C34 "PLATON-A Multipurpose 
 Crystallographic Tool," Utrecht University, Utrecht, The
 Netherlands, A.L. Spek (2006)
;
_refine_diff_density_max 0.287
_refine_diff_density_min -0.253
_refine_diff_density_rms 0.050
_refine_ls_abs_structure_details 'Flack H D (1983), Acta Cryst. A39, 876-881'
_refine_ls_abs_structure_Flack 0.4(4)
_refine_ls_extinction_coef 0.00022(10)
_refine_ls_extinction_expression Fc^*^=kFc[1+0.001xFc^2^\l^3^/sin(2\q)]^-1/4^
_refine_ls_extinction_method SHELXL
_refine_ls_goodness_of_fit_ref 0.989
_refine_ls_hydrogen_treatment constr
_refine_ls_matrix_type full
_refine_ls_number_parameters 1047
_refine_ls_number_reflns 11876
_refine_ls_number_restraints 1
_refine_ls_restrained_S_all 0.989
_refine_ls_R_factor_all 0.2107
_refine_ls_R_factor_gt 0.0905
_refine_ls_shift/su_max 0.002
_refine_ls_shift/su_mean 0.000
_refine_ls_structure_factor_coef Fsqd
_refine_ls_weighting_details 'calc w=1/[\s^2^(Fo^2^)+(0.0000P)^2^+0.0000P] where P=(Fo^2^+2Fc^2^)/3'
_refine_ls_weighting_scheme calc
_refine_ls_wR_factor_gt 0.1472
_refine_ls_wR_factor_ref 0.1804
_reflns_number_gt 3968
_reflns_number_total 11876
_reflns_threshold_expression >2sigma(I)
_cod_data_source_file ja1006806_si_004.cif
_cod_data_source_block B103_7_189
_cod_depositor_comments
;
The following automatic conversions were performed:

'_chemical_absolute_configuration' value 'AD' changed to 'ad'
according to the built-in table from CIF Core dictionary named
'cif_core.dic' version 2.4.1 from 2010-06-29.

Automatic conversion script
Id: cif_fix_values 1715 2011-07-08 13:25:40Z adriana 
;
_cod_database_code 4102240

loop_
_symmetry_equiv_pos_as_xyz
'x, y, z'
'-x, y+1/2, -z'

loop_
_atom_site_label
_atom_site_type_symbol
_atom_site_fract_x
_atom_site_fract_y
_atom_site_fract_z
_atom_site_U_iso_or_equiv
_atom_site_adp_type
_atom_site_occupancy
_atom_site_symmetry_multiplicity
_atom_site_calc_flag
_atom_site_refinement_flags
C1 C -0.2720(9) 0.1719(17) -0.7201(4) 0.075(4) Uani 1 1 d .
C2 C -0.1875(10) 0.1495(18) -0.7087(4) 0.100(5) Uani 1 1 d .
H2A H -0.1627 0.1961 -0.6872 0.120 Uiso 1 1 calc R
C3 C -0.1435(9) 0.0566(18) -0.7304(4) 0.093(5) Uani 1 1 d .
H3A H -0.0880 0.0347 -0.7237 0.111 Uiso 1 1 calc R
C4 C -0.1832(8) -0.0045(17) -0.7626(3) 0.064(4) Uani 1 1 d .
C5 C -0.2634(8) 0.0207(16) -0.7712(3) 0.070(4) Uani 1 1 d .
H5A H -0.2893 -0.0280 -0.7924 0.084 Uiso 1 1 calc R
C6 C -0.3085(9) 0.1131(17) -0.7509(3) 0.073(4) Uani 1 1 d .
H6A H -0.3638 0.1351 -0.7582 0.088 Uiso 1 1 calc R
C7 C -0.1299(8) -0.1001(18) -0.7816(3) 0.071(4) Uani 1 1 d .
C8 C -0.1274(8) -0.2623(17) -0.8355(3) 0.069(4) Uani 1 1 d .
H8A H -0.0693 -0.2676 -0.8258 0.083 Uiso 1 1 calc R
C9 C -0.1380(7) -0.1613(16) -0.8695(3) 0.078(4) Uani 1 1 d .
H9A H -0.1239 -0.2488 -0.8869 0.094 Uiso 1 1 calc R
H9B H -0.0981 -0.0602 -0.8676 0.094 Uiso 1 1 calc R
C10 C -0.2197(6) -0.0776(16) -0.8836(3) 0.072(4) Uani 1 1 d .
H10A H -0.2132 0.0042 -0.9030 0.086 Uiso 1 1 calc R
H10B H -0.2370 0.0005 -0.8656 0.086 Uiso 1 1 calc R
C11 C -0.2881(8) -0.2199(19) -0.8960(4) 0.081(4) Uani 1 1 d .
C12 C -0.2947(7) -0.3550(18) -0.8691(3) 0.074(4) Uani 1 1 d .
H12A H -0.2912 -0.2891 -0.8467 0.089 Uiso 1 1 calc R
C13 C -0.1656(8) -0.4775(18) -0.8379(5) 0.100(5) Uani 1 1 d .
C14 C -0.1975(9) -0.549(2) -0.8040(3) 0.131(7) Uani 1 1 d .
H14A H -0.2171 -0.6756 -0.8075 0.196 Uiso 1 1 calc R
H14B H -0.2410 -0.4684 -0.7992 0.196 Uiso 1 1 calc R
H14C H -0.1537 -0.5452 -0.7847 0.196 Uiso 1 1 calc R
C15 C -0.0973(8) -0.5879(17) -0.8497(3) 0.109(5) Uani 1 1 d .
H15A H -0.1125 -0.7184 -0.8522 0.164 Uiso 1 1 calc R
H15B H -0.0488 -0.5759 -0.8328 0.164 Uiso 1 1 calc R
H15C H -0.0870 -0.5397 -0.8717 0.164 Uiso 1 1 calc R
C16 C -0.3709(7) -0.4730(13) -0.8747(3) 0.079(4) Uani 1 1 d .
H16A H -0.3553 -0.6047 -0.8720 0.094 Uiso 1 1 calc R
H16B H -0.3976 -0.4556 -0.8985 0.094 Uiso 1 1 calc R
C17 C -0.4317(8) -0.4306(16) -0.8505(3) 0.083(5) Uani 1 1 d .
H17A H -0.4509 -0.5493 -0.8424 0.100 Uiso 1 1 calc R
H17B H -0.4036 -0.3639 -0.8304 0.100 Uiso 1 1 calc R
C18 C -0.5045(8) -0.3167(18) -0.8659(4) 0.081(4) Uani 1 1 d .
C19 C -0.5606(7) -0.2203(16) -0.8463(3) 0.056(3) Uani 1 1 d .
C20 C -0.5987(7) -0.0498(13) -0.8642(3) 0.057(3) Uani 1 1 d .
H20A H -0.6170 -0.0884 -0.8883 0.068 Uiso 1 1 calc R
C21 C -0.5370(7) 0.1009(14) -0.8660(3) 0.065(4) Uani 1 1 d .
H21A H -0.5657 0.2201 -0.8697 0.078 Uiso 1 1 calc R
H21B H -0.5025 0.1081 -0.8435 0.078 Uiso 1 1 calc R
C22 C -0.4840(7) 0.0827(18) -0.8926(3) 0.086(5) Uani 1 1 d .
H22A H -0.4715 0.2077 -0.9004 0.104 Uiso 1 1 calc R
H22B H -0.5134 0.0157 -0.9125 0.104 Uiso 1 1 calc R
C23 C -0.4064(9) -0.0183(15) -0.8804(4) 0.079(5) Uani 1 1 d .
C24 C -0.3668(7) -0.1169(19) -0.9088(3) 0.081(4) Uani 1 1 d .
H24A H -0.4056 -0.2064 -0.9207 0.097 Uiso 1 1 calc R
H24B H -0.3562 -0.0230 -0.9257 0.097 Uiso 1 1 calc R
C25 C -0.2686(8) -0.313(2) -0.9291(3) 0.117(6) Uani 1 1 d .
H25A H -0.3104 -0.4029 -0.9373 0.176 Uiso 1 1 calc R
H25B H -0.2169 -0.3760 -0.9242 0.176 Uiso 1 1 calc R
H25C H -0.2663 -0.2183 -0.9466 0.176 Uiso 1 1 calc R
C26 C -0.5174(6) -0.1957(14) -0.8078(3) 0.075(4) Uani 1 1 d .
H26A H -0.4746 -0.1038 -0.8070 0.113 Uiso 1 1 calc R
H26B H -0.4946 -0.3142 -0.7992 0.113 Uiso 1 1 calc R
H26C H -0.5565 -0.1539 -0.7936 0.113 Uiso 1 1 calc R
C27 C -0.6235(8) -0.3722(16) -0.8439(3) 0.077(4) Uani 1 1 d .
H27A H -0.5977 -0.4756 -0.8300 0.093 Uiso 1 1 calc R
H27B H -0.6428 -0.4203 -0.8670 0.093 Uiso 1 1 calc R
C28 C -0.6970(7) -0.3028(15) -0.8277(3) 0.070(4) Uani 1 1 d .
H28A H -0.6796 -0.2658 -0.8036 0.084 Uiso 1 1 calc R
H28B H -0.7372 -0.4027 -0.8281 0.084 Uiso 1 1 calc R
C29 C -0.7345(7) -0.1325(15) -0.8491(3) 0.060(3) Uani 1 1 d .
H29A H -0.7575 -0.1734 -0.8727 0.072 Uiso 1 1 calc R
C30 C -0.6752(7) 0.0237(14) -0.8509(3) 0.059(3) Uani 1 1 d .
C31 C -0.6603(6) 0.1279(15) -0.8155(3) 0.080(4) Uani 1 1 d .
H31A H -0.7116 0.1687 -0.8096 0.120 Uiso 1 1 calc R
H31B H -0.6260 0.2355 -0.8172 0.120 Uiso 1 1 calc R
H31C H -0.6341 0.0440 -0.7978 0.120 Uiso 1 1 calc R
C32 C -0.7176(6) 0.1551(15) -0.8785(3) 0.065(4) Uani 1 1 d .
H32A H -0.6821 0.2630 -0.8795 0.078 Uiso 1 1 calc R
H32B H -0.7214 0.0905 -0.9007 0.078 Uiso 1 1 calc R
C33 C -0.7996(7) 0.2283(16) -0.8756(3) 0.078(4) Uani 1 1 d .
H33A H -0.8115 0.3316 -0.8920 0.093 Uiso 1 1 calc R
H33B H -0.7981 0.2800 -0.8524 0.093 Uiso 1 1 calc R
C34 C -0.8689(8) 0.0895(16) -0.8821(3) 0.067(4) Uani 1 1 d .
H34A H -0.9200 0.1609 -0.8868 0.080 Uiso 1 1 calc R
C35 C -0.8737(8) -0.0344(19) -0.8530(4) 0.084(5) Uani 1 1 d .
C36 C -0.9135(7) -0.2283(16) -0.8633(3) 0.083(4) Uani 1 1 d .
H36A H -0.8838 -0.2904 -0.8794 0.125 Uiso 1 1 calc R
H36B H -0.9691 -0.2098 -0.8741 0.125 Uiso 1 1 calc R
H36C H -0.9124 -0.3047 -0.8428 0.125 Uiso 1 1 calc R
C37 C -0.9226(7) 0.0540(16) -0.8255(3) 0.080(4) Uani 1 1 d .
H37A H -0.8991 0.1738 -0.8179 0.120 Uiso 1 1 calc R
H37B H -0.9200 -0.0290 -0.8058 0.120 Uiso 1 1 calc R
H37C H -0.9785 0.0715 -0.8358 0.120 Uiso 1 1 calc R
C38 C -0.8834(8) 0.0628(18) -0.9413(4) 0.085(5) Uani 1 1 d .
C39 C -0.8873(7) -0.0605(17) -0.9720(3) 0.069(4) Uani 1 1 d .
C40 C -0.8910(7) -0.2611(17) -0.9659(3) 0.077(4) Uani 1 1 d .
H40 H -0.8882 -0.3083 -0.9434 0.092 Uiso 1 1 calc R
C41 C -0.8985(8) -0.3811(17) -0.9942(3) 0.081(4) Uani 1 1 d .
H41A H -0.8987 -0.5117 -0.9917 0.098 Uiso 1 1 calc R
C42 C -0.9055(6) -0.3003(18) -1.0252(3) 0.061(3) Uani 1 1 d .
C43 C -0.9023(7) -0.1106(19) -1.0321(3) 0.085(4) Uani 1 1 d .
H43A H -0.9042 -0.0651 -1.0547 0.102 Uiso 1 1 calc R
C44 C -0.8960(7) 0.0073(16) -1.0041(3) 0.080(4) Uani 1 1 d .
H44A H -0.8980 0.1373 -1.0075 0.096 Uiso 1 1 calc R
C1B C -0.6911(10) 0.045(2) -0.5689(4) 0.086(5) Uani 1 1 d .
C2B C -0.6326(9) 0.135(2) -0.5825(4) 0.089(5) Uani 1 1 d .
H2BA H -0.6046 0.2369 -0.5711 0.107 Uiso 1 1 calc R
C3B C -0.6157(8) 0.0721(19) -0.6142(4) 0.086(4) Uani 1 1 d .
H3BA H -0.5732 0.1234 -0.6242 0.103 Uiso 1 1 calc R
C4B C -0.6654(8) -0.0739(16) -0.6309(3) 0.057(3) Uani 1 1 d .
C5B C -0.7249(8) -0.1540(15) -0.6175(3) 0.060(4) Uani 1 1 d .
H5BA H -0.7561 -0.2499 -0.6293 0.072 Uiso 1 1 calc R
C6B C -0.7399(8) -0.0900(17) -0.5847(4) 0.077(4) Uani 1 1 d .
H6BA H -0.7824 -0.1398 -0.5745 0.092 Uiso 1 1 calc R
C7B C -0.6483(9) -0.1267(18) -0.6649(4) 0.080(5) Uani 1 1 d .
C8B C -0.6982(8) -0.2961(15) -0.7189(3) 0.080(4) Uani 1 1 d .
H8BA H -0.6513 -0.2346 -0.7268 0.095 Uiso 1 1 calc R
C9B C -0.7757(8) -0.2341(15) -0.7393(3) 0.078(4) Uani 1 1 d .
H9B1 H -0.7799 -0.2952 -0.7619 0.094 Uiso 1 1 calc R
H9B2 H -0.7705 -0.1000 -0.7434 0.094 Uiso 1 1 calc R
C10B C -0.8548(9) -0.2618(16) -0.7270(3) 0.080(4) Uani 1 1 d .
H10C H -0.8497 -0.2110 -0.7036 0.096 Uiso 1 1 calc R
H10D H -0.8951 -0.1857 -0.7416 0.096 Uiso 1 1 calc R
C11B C -0.8871(8) -0.4512(14) -0.7263(3) 0.065(4) Uani 1 1 d .
C12B C -0.8244(7) -0.5744(15) -0.7046(3) 0.057(3) Uani 1 1 d .
H12B H -0.8020 -0.5069 -0.6832 0.069 Uiso 1 1 calc R
C13B C -0.6866(7) -0.5098(16) -0.7160(3) 0.063(3) Uani 1 1 d .
C14B C -0.6437(7) -0.5747(16) -0.6819(3) 0.086(4) Uani 1 1 d .
H14D H -0.6401 -0.7098 -0.6819 0.129 Uiso 1 1 calc R
H14E H -0.6734 -0.5347 -0.6638 0.129 Uiso 1 1 calc R
H14F H -0.5898 -0.5217 -0.6778 0.129 Uiso 1 1 calc R
C15B C -0.6376(7) -0.5572(15) -0.7438(3) 0.073(4) Uani 1 1 d .
H15D H -0.6281 -0.6908 -0.7439 0.110 Uiso 1 1 calc R
H15E H -0.5862 -0.4922 -0.7395 0.110 Uiso 1 1 calc R
H15F H -0.6668 -0.5193 -0.7661 0.110 Uiso 1 1 calc R
C16B C -0.9107(7) -0.5299(15) -0.7636(3) 0.085(4) Uani 1 1 d .
H16C H -0.8625 -0.5425 -0.7743 0.128 Uiso 1 1 calc R
H16D H -0.9481 -0.4449 -0.7771 0.128 Uiso 1 1 calc R
H16E H -0.9361 -0.6511 -0.7626 0.128 Uiso 1 1 calc R
C17B C -0.8542(7) -0.7697(14) -0.6949(3) 0.071(4) Uani 1 1 d .
H17C H -0.8152 -0.8646 -0.6996 0.085 Uiso 1 1 calc R
H17D H -0.9060 -0.7971 -0.7094 0.085 Uiso 1 1 calc R
C18B C -0.8649(8) -0.7805(16) -0.6562(3) 0.076(4) Uani 1 1 d .
H18A H -0.8423 -0.8995 -0.6469 0.091 Uiso 1 1 calc R
H18B H -0.8326 -0.6807 -0.6437 0.091 Uiso 1 1 calc R
C19B C -0.9482(8) -0.7653(16) -0.6485(4) 0.069(4) Uani 1 1 d .
C20B C -0.9612(8) -0.7328(16) -0.6115(3) 0.065(4) Uani 1 1 d .
C21B C -1.0408(8) -0.6292(13) -0.6112(3) 0.061(4) Uani 1 1 d .
H21C H -1.0803 -0.6870 -0.6296 0.073 Uiso 1 1 calc R
C22B C -1.0368(7) -0.4206(15) -0.6208(3) 0.065(3) Uani 1 1 d .
H22C H -0.9870 -0.3672 -0.6081 0.077 Uiso 1 1 calc R
H22D H -1.0824 -0.3556 -0.6133 0.077 Uiso 1 1 calc R
C23B C -1.0386(7) -0.3819(18) -0.6605(3) 0.082(4) Uani 1 1 d .
H23A H -1.0762 -0.4716 -0.6732 0.099 Uiso 1 1 calc R
H23B H -1.0619 -0.2575 -0.6654 0.099 Uiso 1 1 calc R
C24B C -0.9647(8) -0.3896(18) -0.6750(5) 0.096(6) Uani 1 1 d .
C25B C -0.9654(8) -0.4374(16) -0.7106(3) 0.079(4) Uani 1 1 d .
H25D H -0.9999 -0.3456 -0.7244 0.095 Uiso 1 1 calc R
H25E H -0.9928 -0.5582 -0.7144 0.095 Uiso 1 1 calc R
C26B C -0.8861(6) -0.6312(15) -0.5912(3) 0.068(4) Uani 1 1 d .
H26D H -0.8379 -0.7039 -0.5926 0.102 Uiso 1 1 calc R
H26E H -0.8930 -0.6177 -0.5672 0.102 Uiso 1 1 calc R
H26F H -0.8808 -0.5087 -0.6011 0.102 Uiso 1 1 calc R
C27B C -0.9696(7) -0.9310(15) -0.5980(3) 0.070(4) Uani 1 1 d .
H27C H -1.0087 -0.9991 -0.6146 0.084 Uiso 1 1 calc R
H27D H -0.9174 -0.9945 -0.5967 0.084 Uiso 1 1 calc R
C28B C -0.9960(8) -0.9415(17) -0.5635(3) 0.086(4) Uani 1 1 d .
H28C H -0.9570 -0.8766 -0.5463 0.103 Uiso 1 1 calc R
H28D H -0.9990 -1.0721 -0.5564 0.103 Uiso 1 1 calc R
C29B C -1.0784(8) -0.8503(15) -0.5659(3) 0.061(3) Uani 1 1 d .
H29B H -1.1181 -0.9224 -0.5821 0.073 Uiso 1 1 calc R
C30B C -1.0770(7) -0.6446(13) -0.5787(3) 0.059(4) Uani 1 1 d .
C31B C -1.1699(7) -0.5944(15) -0.5868(3) 0.067(4) Uani 1 1 d .
H31D H -1.1734 -0.4612 -0.5925 0.080 Uiso 1 1 calc R
H31E H -1.1921 -0.6620 -0.6079 0.080 Uiso 1 1 calc R
C32B C -1.2271(8) -0.6291(15) -0.5608(3) 0.077(4) Uani 1 1 d .
H32C H -1.2036 -0.5735 -0.5387 0.093 Uiso 1 1 calc R
H32D H -1.2782 -0.5646 -0.5688 0.093 Uiso 1 1 calc R
C33B C -1.2445(7) -0.8272(17) -0.5551(3) 0.069(4) Uani 1 1 d .
H33C H -1.2951 -0.8343 -0.5450 0.083 Uiso 1 1 calc R
C34B C -1.1796(10) -0.9245(16) -0.5312(3) 0.077(4) Uani 1 1 d .
C35B C -1.1844(8) -1.1317(14) -0.5345(3) 0.098(5) Uani 1 1 d .
H35A H -1.1779 -1.1678 -0.5577 0.147 Uiso 1 1 calc R
H35B H -1.2366 -1.1741 -0.5298 0.147 Uiso 1 1 calc R
H35C H -1.1419 -1.1882 -0.5181 0.147 Uiso 1 1 calc R
C36B C -1.1880(8) -0.8800(18) -0.4931(3) 0.098(5) Uani 1 1 d .
H36D H -1.1895 -0.7457 -0.4900 0.147 Uiso 1 1 calc R
H36E H -1.1422 -0.9316 -0.4779 0.147 Uiso 1 1 calc R
H36F H -1.2375 -0.9348 -0.4878 0.147 Uiso 1 1 calc R
C37B C -1.3315(12) -0.960(2) -0.6019(4) 0.099(6) Uani 1 1 d .
C38B C -1.3345(11) -1.0689(18) -0.6363(4) 0.080(4) Uani 1 1 d .
C39B C -1.2645(8) -1.1521(17) -0.6445(4) 0.079(4) Uani 1 1 d .
H39A H -1.2167 -1.1425 -0.6286 0.095 Uiso 1 1 calc R
C40B C -1.2618(9) -1.2462(18) -0.6744(4) 0.093(5) Uani 1 1 d .
H40C H -1.2160 -1.3039 -0.6808 0.111 Uiso 1 1 calc R
C41B C -1.3386(12) -1.2425(18) -0.6938(4) 0.095(6) Uani 1 1 d .
C42B C -1.4057(10) -1.170(2) -0.6863(4) 0.108(6) Uani 1 1 d .
H42A H -1.4544 -1.1802 -0.7018 0.130 Uiso 1 1 calc R
C43B C -1.4033(9) -1.084(2) -0.6571(4) 0.098(5) Uani 1 1 d .
H43B H -1.4506 -1.0323 -0.6509 0.118 Uiso 1 1 calc R
C44B C -1.0375(6) -0.5260(13) -0.5471(3) 0.074(4) Uani 1 1 d .
H44B H -0.9807 -0.5576 -0.5414 0.111 Uiso 1 1 calc R
H44C H -1.0644 -0.5525 -0.5274 0.111 Uiso 1 1 calc R
H44D H -1.0430 -0.3943 -0.5527 0.111 Uiso 1 1 calc R
N1 N -0.3223(11) 0.2690(19) -0.6964(4) 0.106(6) Uani 1 1 d .
N2 N -0.9215(7) -0.4284(17) -1.0559(3) 0.086(4) Uani 1 1 d .
N1B N -0.7110(9) 0.1175(16) -0.5349(3) 0.093(5) Uani 1 1 d .
N2B N -1.3366(11) -1.3432(17) -0.7292(4) 0.116(6) Uani 1 1 d .
O1 O -0.2842(7) 0.3238(13) -0.6677(3) 0.118(4) Uani 1 1 d .
O2 O -0.3899(8) 0.2826(16) -0.7064(3) 0.124(5) Uani 1 1 d .
O3 O -0.0614(5) -0.1362(14) -0.7747(2) 0.102(3) Uani 1 1 d .
O4 O -0.1703(5) -0.1588(10) -0.8123(2) 0.072(2) Uani 1 1 d .
O5 O -0.9221(6) -0.5877(15) -1.0487(2) 0.106(3) Uani 1 1 d .
O6 O -0.9305(5) -0.3554(13) -1.0841(2) 0.097(3) Uani 1 1 d .
O7 O -0.8987(5) 0.2296(12) -0.9455(2) 0.087(3) Uani 1 1 d .
O8 O -0.8623(5) -0.0167(9) -0.9110(2) 0.062(2) Uani 1 1 d .
O9 O -0.7973(5) -0.0767(10) -0.83100(18) 0.068(2) Uani 1 1 d .
O10 O -0.5224(5) -0.3257(10) -0.8978(2) 0.083(3) Uani 1 1 d .
O11 O -0.3743(5) -0.0160(10) -0.8508(2) 0.075(3) Uani 1 1 d .
O12 O -0.2266(5) -0.4892(10) -0.8672(2) 0.078(3) Uani 1 1 d .
O1B O -0.6676(6) 0.2266(18) -0.5209(3) 0.148(5) Uani 1 1 d .
O2B O -0.7726(8) 0.0605(15) -0.5252(3) 0.124(5) Uani 1 1 d .
O3B O -0.5921(6) -0.0729(14) -0.6777(2) 0.101(4) Uani 1 1 d .
O4B O -0.7072(5) -0.2360(11) -0.6818(2) 0.081(3) Uani 1 1 d .
O5B O -0.7607(5) -0.6067(10) -0.72466(18) 0.064(2) Uani 1 1 d .
O6B O -0.8987(5) -0.3471(9) -0.65597(19) 0.071(2) Uani 1 1 d .
O7B O -1.0064(5) -0.7979(10) -0.6701(2) 0.075(3) Uani 1 1 d .
O8B O -1.0999(6) -0.8584(10) -0.5327(2) 0.078(3) Uani 1 1 d .
O9B O -1.2557(6) -0.9312(12) -0.5863(2) 0.087(3) Uani 1 1 d .
O10B O -1.3883(7) -0.9082(18) -0.5912(3) 0.150(6) Uani 1 1 d .
O11B O -1.2725(9) -1.4126(15) -0.7343(3) 0.141(6) Uani 1 1 d .
O12B O -1.4019(8) -1.3516(17) -0.7474(3) 0.176(7) Uani 1 1 d .

loop_
_atom_site_aniso_label
_atom_site_aniso_U_11
_atom_site_aniso_U_22
_atom_site_aniso_U_33
_atom_site_aniso_U_23
_atom_site_aniso_U_13
_atom_site_aniso_U_12
C1 0.072(13) 0.065(8) 0.096(12) -0.001(8) 0.037(10) 0.009(8)
C2 0.088(13) 0.077(10) 0.125(13) -0.017(10) -0.018(12) -0.009(9)
C3 0.076(12) 0.079(9) 0.126(13) -0.008(9) 0.023(11) 0.032(9)
C4 0.041(10) 0.077(9) 0.075(9) 0.000(7) 0.007(8) -0.013(7)
C5 0.051(10) 0.078(9) 0.070(9) -0.004(8) -0.025(8) 0.006(7)
C6 0.091(13) 0.073(9) 0.053(8) 0.004(7) 0.002(8) -0.007(8)
C7 0.047(10) 0.089(9) 0.068(10) -0.003(8) -0.022(8) 0.013(8)
C8 0.059(10) 0.084(9) 0.065(9) -0.018(7) 0.015(7) 0.000(7)
C9 0.039(9) 0.082(9) 0.114(12) 0.000(9) 0.014(8) 0.003(7)
C10 0.040(9) 0.078(8) 0.098(10) -0.003(8) 0.013(8) -0.021(7)
C11 0.066(11) 0.095(10) 0.084(11) 0.009(9) 0.017(9) 0.018(9)
C12 0.045(9) 0.087(9) 0.089(10) -0.030(8) 0.002(8) -0.004(8)
C13 0.043(10) 0.083(10) 0.166(16) -0.029(11) -0.008(11) 0.012(8)
C14 0.128(16) 0.167(16) 0.096(12) 0.023(12) 0.013(11) 0.084(13)
C15 0.070(11) 0.084(10) 0.182(15) 0.015(10) 0.048(11) 0.026(9)
C16 0.036(9) 0.040(7) 0.162(13) -0.025(8) 0.025(9) 0.013(6)
C17 0.060(10) 0.052(7) 0.125(12) -0.005(8) -0.026(9) 0.000(7)
C18 0.057(11) 0.087(10) 0.097(11) -0.025(9) 0.009(9) -0.034(8)
C19 0.034(8) 0.082(8) 0.055(8) -0.026(7) 0.010(6) -0.014(6)
C20 0.062(9) 0.039(6) 0.064(8) -0.002(6) -0.008(7) 0.009(6)
C21 0.066(10) 0.043(7) 0.079(9) 0.001(6) -0.009(8) -0.008(6)
C22 0.044(10) 0.118(11) 0.089(10) 0.032(9) -0.014(8) 0.001(8)
C23 0.111(13) 0.043(7) 0.077(10) 0.018(7) -0.009(10) -0.039(8)
C24 0.071(11) 0.105(10) 0.065(9) 0.005(8) 0.006(8) 0.009(9)
C25 0.101(13) 0.145(14) 0.105(12) -0.045(11) 0.012(10) -0.015(11)
C26 0.050(9) 0.067(8) 0.107(11) 0.000(8) 0.005(8) 0.012(6)
C27 0.078(11) 0.089(10) 0.070(9) 0.007(7) 0.024(8) -0.025(9)
C28 0.074(10) 0.074(8) 0.059(8) -0.023(7) 0.006(7) -0.022(7)
C29 0.071(10) 0.051(7) 0.059(8) -0.002(6) 0.014(7) 0.024(7)
C30 0.052(9) 0.047(7) 0.070(8) -0.004(6) -0.010(7) -0.001(6)
C31 0.073(10) 0.076(8) 0.075(9) -0.012(7) -0.035(7) -0.001(7)
C32 0.040(8) 0.060(7) 0.088(9) 0.017(7) -0.010(7) -0.004(6)
C33 0.070(10) 0.070(8) 0.089(10) 0.015(7) 0.004(8) 0.004(8)
C34 0.080(11) 0.074(8) 0.043(7) 0.023(7) 0.000(7) -0.017(7)
C35 0.061(11) 0.092(10) 0.092(11) -0.042(9) -0.010(9) 0.010(8)
C36 0.076(11) 0.084(9) 0.092(10) -0.007(8) 0.021(8) 0.027(8)
C37 0.078(10) 0.088(9) 0.067(9) 0.007(7) -0.015(8) 0.016(8)
C38 0.086(12) 0.053(8) 0.110(13) -0.017(9) -0.001(9) 0.002(8)
C39 0.076(11) 0.069(8) 0.060(9) -0.005(7) 0.008(7) -0.010(7)
C40 0.054(10) 0.087(9) 0.090(11) 0.030(9) 0.015(8) 0.015(8)
C41 0.109(13) 0.076(9) 0.065(9) -0.006(8) 0.030(9) -0.005(9)
C42 0.048(9) 0.096(10) 0.036(7) -0.014(7) -0.002(6) -0.016(7)
C43 0.081(12) 0.095(10) 0.079(10) 0.004(9) 0.010(8) -0.023(9)
C44 0.116(13) 0.056(8) 0.063(9) 0.000(7) -0.002(9) 0.002(8)
C1B 0.107(15) 0.072(10) 0.068(10) 0.002(9) -0.019(10) -0.004(9)
C2B 0.087(13) 0.085(10) 0.085(12) 0.011(9) -0.017(10) 0.003(9)
C3B 0.074(11) 0.099(10) 0.080(10) -0.014(9) -0.001(9) -0.013(8)
C4B 0.063(11) 0.053(7) 0.057(8) -0.011(7) 0.020(8) 0.019(7)
C5B 0.072(11) 0.058(7) 0.049(8) 0.006(6) 0.003(7) 0.014(7)
C6B 0.071(11) 0.065(8) 0.099(11) 0.044(8) 0.023(9) 0.007(8)
C7B 0.046(11) 0.066(9) 0.120(15) 0.007(9) -0.013(10) -0.002(8)
C8B 0.089(12) 0.057(8) 0.089(11) -0.003(7) 0.001(9) 0.008(7)
C9B 0.102(12) 0.053(7) 0.075(10) -0.011(7) -0.002(9) 0.020(8)
C10B 0.087(12) 0.075(9) 0.078(10) 0.024(7) 0.016(8) 0.001(9)
C11B 0.074(10) 0.046(7) 0.072(9) -0.007(6) 0.001(8) -0.018(7)
C12B 0.045(9) 0.066(8) 0.058(8) -0.006(7) 0.000(7) -0.004(7)
C13B 0.050(9) 0.070(8) 0.068(9) 0.012(7) 0.011(7) -0.006(7)
C14B 0.082(11) 0.077(8) 0.093(10) 0.007(8) -0.004(8) 0.014(8)
C15B 0.059(10) 0.074(8) 0.096(10) -0.013(7) 0.040(8) 0.008(7)
C16B 0.106(12) 0.071(8) 0.071(9) 0.005(7) -0.008(8) 0.017(8)
C17B 0.072(10) 0.054(7) 0.085(10) 0.011(7) 0.007(8) 0.020(7)
C18B 0.077(11) 0.058(8) 0.093(11) 0.011(7) 0.013(9) 0.015(7)
C19B 0.038(10) 0.053(7) 0.125(14) 0.018(8) 0.036(9) -0.005(7)
C20B 0.059(10) 0.067(8) 0.071(9) 0.007(7) 0.016(8) 0.011(7)
C21B 0.071(10) 0.044(6) 0.065(9) -0.009(6) -0.002(8) -0.001(7)
C22B 0.059(9) 0.077(8) 0.057(8) 0.007(7) 0.008(7) 0.003(7)
C23B 0.013(8) 0.106(11) 0.128(12) 0.020(9) 0.009(8) 0.004(7)
C24B 0.025(9) 0.086(10) 0.166(17) -0.015(10) -0.019(10) -0.003(7)
C25B 0.085(12) 0.077(9) 0.068(9) -0.038(8) -0.011(8) -0.023(8)
C26B 0.049(9) 0.079(8) 0.070(8) 0.018(7) -0.009(7) 0.027(7)
C27B 0.046(9) 0.073(8) 0.094(10) -0.004(8) 0.014(8) 0.002(7)
C28B 0.080(12) 0.075(8) 0.112(12) 0.012(8) 0.046(10) 0.024(8)
C29B 0.072(10) 0.070(8) 0.046(7) -0.001(6) 0.023(7) 0.008(7)
C30B 0.052(9) 0.032(6) 0.087(10) -0.003(6) -0.006(8) 0.005(6)
C31B 0.067(10) 0.059(7) 0.068(9) 0.007(7) -0.012(7) -0.001(7)
C32B 0.090(12) 0.047(7) 0.093(10) -0.012(7) 0.011(9) -0.002(7)
C33B 0.063(10) 0.094(10) 0.047(8) 0.001(7) -0.001(7) 0.017(8)
C34B 0.097(13) 0.049(7) 0.093(11) -0.004(7) 0.033(10) -0.001(8)
C35B 0.162(15) 0.047(7) 0.082(10) -0.003(7) 0.010(9) 0.025(8)
C36B 0.113(13) 0.107(11) 0.087(10) 0.033(9) 0.053(9) 0.040(9)
C37B 0.103(19) 0.107(13) 0.099(13) -0.006(10) 0.050(12) -0.047(12)
C38B 0.083(13) 0.064(9) 0.100(12) -0.001(8) 0.037(10) -0.022(9)
C39B 0.065(11) 0.060(8) 0.108(13) 0.024(8) -0.006(9) 0.000(8)
C40B 0.109(14) 0.097(11) 0.068(10) -0.019(9) -0.002(10) 0.000(10)
C41B 0.144(18) 0.058(9) 0.070(11) -0.008(8) -0.025(12) 0.010(10)
C42B 0.082(13) 0.100(12) 0.126(15) -0.040(11) -0.032(11) 0.025(10)
C43B 0.077(12) 0.093(11) 0.112(14) -0.018(10) -0.027(11) 0.019(9)
C44B 0.079(10) 0.045(6) 0.096(10) -0.001(7) 0.006(8) -0.005(7)
N1 0.134(16) 0.092(9) 0.083(12) 0.008(8) -0.008(12) -0.037(11)
N2 0.077(9) 0.081(8) 0.097(10) 0.004(9) 0.005(8) 0.011(8)
N1B 0.132(15) 0.062(8) 0.076(10) -0.025(7) -0.012(9) 0.013(8)
N2B 0.171(19) 0.057(8) 0.112(13) 0.029(9) -0.005(13) 0.014(10)
O1 0.149(11) 0.084(7) 0.118(9) 0.007(7) 0.015(8) 0.007(7)
O2 0.134(11) 0.121(9) 0.113(10) -0.028(7) 0.006(9) -0.009(9)
O3 0.071(7) 0.141(8) 0.080(7) -0.016(6) -0.028(6) 0.010(6)
O4 0.062(7) 0.083(6) 0.070(6) 0.008(5) 0.005(5) -0.005(5)
O5 0.123(9) 0.104(7) 0.094(8) -0.015(7) 0.029(6) -0.031(8)
O6 0.114(8) 0.098(7) 0.071(6) -0.018(6) -0.012(6) 0.044(6)
O7 0.096(8) 0.088(6) 0.077(6) 0.010(5) 0.017(5) 0.014(6)
O8 0.081(7) 0.053(4) 0.051(5) -0.004(4) 0.007(5) 0.010(4)
O9 0.055(6) 0.079(5) 0.065(5) -0.006(5) -0.003(5) 0.019(5)
O10 0.064(6) 0.073(5) 0.105(7) -0.027(6) -0.006(5) 0.000(5)
O11 0.092(7) 0.057(5) 0.068(6) 0.013(5) -0.010(5) -0.009(5)
O12 0.052(6) 0.063(5) 0.111(7) -0.013(5) -0.010(5) 0.011(4)
O1B 0.109(9) 0.208(12) 0.121(9) -0.080(9) -0.003(7) -0.049(9)
O2B 0.180(14) 0.091(8) 0.108(9) -0.008(6) 0.045(9) -0.029(8)
O3B 0.096(9) 0.099(7) 0.104(8) -0.021(6) 0.003(7) -0.018(7)
O4B 0.065(7) 0.083(6) 0.098(7) -0.016(5) 0.018(5) -0.016(5)
O5B 0.066(7) 0.064(5) 0.064(5) -0.009(4) 0.014(5) -0.005(5)
O6B 0.078(7) 0.063(5) 0.073(6) 0.009(4) 0.017(5) 0.007(5)
O7B 0.075(7) 0.058(5) 0.088(7) -0.018(5) -0.001(5) -0.015(5)
O8B 0.089(8) 0.060(5) 0.084(7) -0.005(5) 0.008(6) 0.011(5)
O9B 0.074(7) 0.096(6) 0.084(7) -0.018(5) -0.010(6) -0.004(5)
O10B 0.091(11) 0.183(12) 0.186(12) -0.083(10) 0.053(9) -0.026(9)
O11B 0.220(17) 0.091(8) 0.116(9) 0.018(7) 0.036(10) 0.048(9)
O12B 0.179(12) 0.167(11) 0.140(11) -0.030(9) -0.108(9) 0.052(9)

loop_
_atom_type_symbol
_atom_type_description
_atom_type_scat_dispersion_real
_atom_type_scat_dispersion_imag
_atom_type_scat_source
C C 0.0181 0.0091 'International Tables Vol C Tables 4.2.6.8 and 6.1.1.4'
H H 0.0000 0.0000 'International Tables Vol C Tables 4.2.6.8 and 6.1.1.4'
N N 0.0311 0.0180 'International Tables Vol C Tables 4.2.6.8 and 6.1.1.4'
O O 0.0492 0.0322 'International Tables Vol C Tables 4.2.6.8 and 6.1.1.4'

loop_
_geom_angle_atom_site_label_1
_geom_angle_atom_site_label_2
_geom_angle_atom_site_label_3
_geom_angle
C6 C1 C2 122.8(14)
C6 C1 N1 118.7(14)
C2 C1 N1 118.5(15)
C3 C2 C1 117.3(14)
C3 C2 H2A 121.4
C1 C2 H2A 121.4
C2 C3 C4 118.9(14)
C2 C3 H3A 120.6
C4 C3 H3A 120.6
C5 C4 C3 120.0(13)
C5 C4 C7 127.9(13)
C3 C4 C7 111.9(12)
C4 C5 C6 122.9(13)
C4 C5 H5A 118.5
C6 C5 H5A 118.5
C1 C6 C5 117.9(13)
C1 C6 H6A 121.0
C5 C6 H6A 121.0
O3 C7 O4 118.6(14)
O3 C7 C4 131.2(13)
O4 C7 C4 110.3(11)
O4 C8 C9 108.1(10)
O4 C8 C13 106.6(10)
C9 C8 C13 113.7(11)
O4 C8 H8A 109.4
C9 C8 H8A 109.4
C13 C8 H8A 109.4
C8 C9 C10 119.2(11)
C8 C9 H9A 107.5
C10 C9 H9A 107.5
C8 C9 H9B 107.5
C10 C9 H9B 107.5
H9A C9 H9B 107.0
C9 C10 C11 115.8(10)
C9 C10 H10A 108.3
C11 C10 H10A 108.3
C9 C10 H10B 108.3
C11 C10 H10B 108.3
H10A C10 H10B 107.4
C12 C11 C24 113.8(13)
C12 C11 C25 112.1(11)
C24 C11 C25 102.6(11)
C12 C11 C10 110.2(11)
C24 C11 C10 110.1(11)
C25 C11 C10 107.8(12)
C11 C12 O12 108.8(11)
C11 C12 C16 115.0(11)
O12 C12 C16 105.6(10)
C11 C12 H12A 109.1
O12 C12 H12A 109.1
C16 C12 H12A 109.1
O12 C13 C15 101.6(12)
O12 C13 C14 111.5(12)
C15 C13 C14 117.1(12)
O12 C13 C8 108.8(11)
C15 C13 C8 101.4(11)
C14 C13 C8 115.1(13)
C13 C14 H14A 109.5
C13 C14 H14B 109.5
H14A C14 H14B 109.5
C13 C14 H14C 109.5
H14A C14 H14C 109.5
H14B C14 H14C 109.5
C13 C15 H15A 109.5
C13 C15 H15B 109.5
H15A C15 H15B 109.5
C13 C15 H15C 109.5
H15A C15 H15C 109.5
H15B C15 H15C 109.5
C12 C16 C17 115.3(10)
C12 C16 H16A 108.5
C17 C16 H16A 108.5
C12 C16 H16B 108.5
C17 C16 H16B 108.5
H16A C16 H16B 107.5
C18 C17 C16 115.8(12)
C18 C17 H17A 108.3
C16 C17 H17A 108.3
C18 C17 H17B 108.3
C16 C17 H17B 108.3
H17A C17 H17B 107.4
O10 C18 C19 118.4(13)
O10 C18 C17 115.3(13)
C19 C18 C17 125.7(13)
C18 C19 C20 113.3(11)
C18 C19 C27 101.6(10)
C20 C19 C27 111.2(9)
C18 C19 C26 108.4(10)
C20 C19 C26 117.0(9)
C27 C19 C26 103.8(9)
C19 C20 C21 111.2(9)
C19 C20 C30 115.7(10)
C21 C20 C30 112.5(9)
C19 C20 H20A 105.5
C21 C20 H20A 105.5
C30 C20 H20A 105.5
C22 C21 C20 117.6(10)
C22 C21 H21A 107.9
C20 C21 H21A 107.9
C22 C21 H21B 107.9
C20 C21 H21B 107.9
H21A C21 H21B 107.2
C21 C22 C23 113.8(11)
C21 C22 H22A 108.8
C23 C22 H22A 108.8
C21 C22 H22B 108.8
C23 C22 H22B 108.8
H22A C22 H22B 107.7
O11 C23 C22 122.5(14)
O11 C23 C24 121.6(13)
C22 C23 C24 115.8(11)
C11 C24 C23 115.4(11)
C11 C24 H24A 108.4
C23 C24 H24A 108.4
C11 C24 H24B 108.4
C23 C24 H24B 108.4
H24A C24 H24B 107.5
C11 C25 H25A 109.5
C11 C25 H25B 109.5
H25A C25 H25B 109.5
C11 C25 H25C 109.5
H25A C25 H25C 109.5
H25B C25 H25C 109.5
C19 C26 H26A 109.5
C19 C26 H26B 109.5
H26A C26 H26B 109.5
C19 C26 H26C 109.5
H26A C26 H26C 109.5
H26B C26 H26C 109.5
C19 C27 C28 113.3(10)
C19 C27 H27A 108.9
C28 C27 H27A 108.9
C19 C27 H27B 108.9
C28 C27 H27B 108.9
H27A C27 H27B 107.7
C27 C28 C29 107.9(10)
C27 C28 H28A 110.1
C29 C28 H28A 110.1
C27 C28 H28B 110.1
C29 C28 H28B 110.1
H28A C28 H28B 108.4
O9 C29 C30 111.2(9)
O9 C29 C28 102.6(9)
C30 C29 C28 113.2(9)
O9 C29 H29A 109.9
C30 C29 H29A 109.9
C28 C29 H29A 109.9
C29 C30 C32 104.8(8)
C29 C30 C20 110.4(9)
C32 C30 C20 106.9(9)
C29 C30 C31 109.2(10)
C32 C30 C31 109.2(9)
C20 C30 C31 115.8(9)
C30 C31 H31A 109.5
C30 C31 H31B 109.5
H31A C31 H31B 109.5
C30 C31 H31C 109.5
H31A C31 H31C 109.5
H31B C31 H31C 109.5
C33 C32 C30 119.8(10)
C33 C32 H32A 107.4
C30 C32 H32A 107.4
C33 C32 H32B 107.4
C30 C32 H32B 107.4
H32A C32 H32B 106.9
C32 C33 C34 116.5(10)
C32 C33 H33A 108.2
C34 C33 H33A 108.2
C32 C33 H33B 108.2
C34 C33 H33B 108.2
H33A C33 H33B 107.3
O8 C34 C35 109.1(10)
O8 C34 C33 109.9(10)
C35 C34 C33 113.6(10)
O8 C34 H34A 108.0
C35 C34 H34A 108.0
C33 C34 H34A 108.0
C34 C35 O9 116.1(12)
C34 C35 C36 114.2(10)
O9 C35 C36 105.6(10)
C34 C35 C37 112.8(11)
O9 C35 C37 100.2(9)
C36 C35 C37 106.6(11)
C35 C36 H36A 109.5
C35 C36 H36B 109.5
H36A C36 H36B 109.5
C35 C36 H36C 109.5
H36A C36 H36C 109.5
H36B C36 H36C 109.5
C35 C37 H37A 109.5
C35 C37 H37B 109.5
H37A C37 H37B 109.5
C35 C37 H37C 109.5
H37A C37 H37C 109.5
H37B C37 H37C 109.5
O7 C38 O8 124.2(13)
O7 C38 C39 119.2(14)
O8 C38 C39 116.6(11)
C44 C39 C40 120.8(12)
C44 C39 C38 122.1(12)
C40 C39 C38 116.7(12)
C41 C40 C39 118.5(11)
C41 C40 H40 120.7
C39 C40 H40 120.7
C42 C41 C40 116.2(12)
C42 C41 H41A 121.9
C40 C41 H41A 121.9
C41 C42 C43 127.1(12)
C41 C42 N2 116.4(12)
C43 C42 N2 116.5(11)
C44 C43 C42 116.3(12)
C44 C43 H43A 121.9
C42 C43 H43A 121.9
C39 C44 C43 120.8(12)
C39 C44 H44A 119.6
C43 C44 H44A 119.6
C6B C1B C2B 125.7(15)
C6B C1B N1B 116.8(16)
C2B C1B N1B 117.0(14)
C1B C2B C3B 117.2(14)
C1B C2B H2BA 121.4
C3B C2B H2BA 121.4
C2B C3B C4B 117.6(14)
C2B C3B H3BA 121.2
C4B C3B H3BA 121.2
C5B C4B C3B 123.5(12)
C5B C4B C7B 121.2(12)
C3B C4B C7B 115.3(13)
C4B C5B C6B 117.9(12)
C4B C5B H5BA 121.0
C6B C5B H5BA 121.0
C1B C6B C5B 117.8(14)
C1B C6B H6BA 121.1
C5B C6B H6BA 121.1
O3B C7B O4B 123.0(16)
O3B C7B C4B 125.3(13)
O4B C7B C4B 111.6(14)
C9B C8B C13B 115.2(10)
C9B C8B O4B 102.7(10)
C13B C8B O4B 103.5(10)
C9B C8B H8BA 111.6
C13B C8B H8BA 111.6
O4B C8B H8BA 111.6
C8B C9B C10B 122.1(12)
C8B C9B H9B1 106.8
C10B C9B H9B1 106.8
C8B C9B H9B2 106.8
C10B C9B H9B2 106.8
H9B1 C9B H9B2 106.6
C11B C10B C9B 118.7(12)
C11B C10B H10C 107.6
C9B C10B H10C 107.6
C11B C10B H10D 107.6
C9B C10B H10D 107.6
H10C C10B H10D 107.1
C10B C11B C12B 108.8(10)
C10B C11B C25B 106.9(11)
C12B C11B C25B 111.8(10)
C10B C11B C16B 110.8(10)
C12B C11B C16B 111.5(10)
C25B C11B C16B 106.9(10)
O5B C12B C11B 107.0(10)
O5B C12B C17B 106.4(9)
C11B C12B C17B 115.9(9)
O5B C12B H12B 109.1
C11B C12B H12B 109.1
C17B C12B H12B 109.1
O5B C13B C14B 110.3(10)
O5B C13B C15B 105.7(10)
C14B C13B C15B 109.9(10)
O5B C13B C8B 111.9(10)
C14B C13B C8B 114.4(10)
C15B C13B C8B 104.2(10)
C13B C14B H14D 109.5
C13B C14B H14E 109.5
H14D C14B H14E 109.5
C13B C14B H14F 109.5
H14D C14B H14F 109.5
H14E C14B H14F 109.5
C13B C15B H15D 109.5
C13B C15B H15E 109.5
H15D C15B H15E 109.5
C13B C15B H15F 109.5
H15D C15B H15F 109.5
H15E C15B H15F 109.5
C11B C16B H16C 109.5
C11B C16B H16D 109.5
H16C C16B H16D 109.5
C11B C16B H16E 109.5
H16C C16B H16E 109.5
H16D C16B H16E 109.5
C12B C17B C18B 111.9(10)
C12B C17B H17C 109.2
C18B C17B H17C 109.2
C12B C17B H17D 109.2
C18B C17B H17D 109.2
H17C C17B H17D 107.9
C19B C18B C17B 116.7(11)
C19B C18B H18A 108.1
C17B C18B H18A 108.1
C19B C18B H18B 108.1
C17B C18B H18B 108.1
H18A C18B H18B 107.3
O7B C19B C18B 121.9(14)
O7B C19B C20B 118.5(13)
C18B C19B C20B 119.1(12)
C19B C20B C21B 109.6(10)
C19B C20B C27B 102.9(10)
C21B C20B C27B 108.7(11)
C19B C20B C26B 109.6(11)
C21B C20B C26B 113.9(10)
C27B C20B C26B 111.5(9)
C30B C21B C20B 116.0(10)
C30B C21B C22B 108.6(9)
C20B C21B C22B 113.4(11)
C30B C21B H21C 106.0
C20B C21B H21C 106.0
C22B C21B H21C 106.0
C21B C22B C23B 114.6(10)
C21B C22B H22C 108.6
C23B C22B H22C 108.6
C21B C22B H22D 108.6
C23B C22B H22D 108.6
H22C C22B H22D 107.6
C24B C23B C22B 119.7(11)
C24B C23B H23A 107.4
C22B C23B H23A 107.4
C24B C23B H23B 107.4
C22B C23B H23B 107.4
H23A C23B H23B 106.9
O6B C24B C25B 120.2(15)
O6B C24B C23B 118.8(15)
C25B C24B C23B 120.9(12)
C24B C25B C11B 121.7(11)
C24B C25B H25D 106.9
C11B C25B H25D 106.9
C24B C25B H25E 106.9
C11B C25B H25E 106.9
H25D C25B H25E 106.7
C20B C26B H26D 109.5
C20B C26B H26E 109.5
H26D C26B H26E 109.5
C20B C26B H26F 109.5
H26D C26B H26F 109.5
H26E C26B H26F 109.5
C28B C27B C20B 114.7(10)
C28B C27B H27C 108.6
C20B C27B H27C 108.6
C28B C27B H27D 108.6
C20B C27B H27D 108.6
H27C C27B H27D 107.6
C27B C28B C29B 108.4(11)
C27B C28B H28C 110.0
C29B C28B H28C 110.0
C27B C28B H28D 110.0
C29B C28B H28D 110.0
H28C C28B H28D 108.4
O8B C29B C28B 106.5(10)
O8B C29B C30B 110.9(9)
C28B C29B C30B 111.7(10)
O8B C29B H29B 109.2
C28B C29B H29B 109.2
C30B C29B H29B 109.2
C21B C30B C29B 111.8(9)
C21B C30B C44B 117.3(10)
C29B C30B C44B 106.5(9)
C21B C30B C31B 109.1(10)
C29B C30B C31B 102.5(9)
C44B C30B C31B 108.6(9)
C32B C31B C30B 122.0(10)
C32B C31B H31D 106.8
C30B C31B H31D 106.8
C32B C31B H31E 106.8
C30B C31B H31E 106.8
H31D C31B H31E 106.7
C33B C32B C31B 114.7(10)
C33B C32B H32C 108.6
C31B C32B H32C 108.6
C33B C32B H32D 108.6
C31B C32B H32D 108.6
H32C C32B H32D 107.6
O9B C33B C32B 112.1(10)
O9B C33B C34B 106.4(10)
C32B C33B C34B 113.8(11)
O9B C33B H33C 108.1
C32B C33B H33C 108.1
C34B C33B H33C 108.1
O8B C34B C35B 111.5(12)
O8B C34B C33B 114.5(10)
C35B C34B C33B 112.7(12)
O8B C34B C36B 101.3(11)
C35B C34B C36B 105.9(11)
C33B C34B C36B 110.0(11)
C34B C35B H35A 109.5
C34B C35B H35B 109.5
H35A C35B H35B 109.5
C34B C35B H35C 109.5
H35A C35B H35C 109.5
H35B C35B H35C 109.5
C34B C36B H36D 109.5
C34B C36B H36E 109.5
H36D C36B H36E 109.5
C34B C36B H36F 109.5
H36D C36B H36F 109.5
H36E C36B H36F 109.5
O10B C37B O9B 124.2(18)
O10B C37B C38B 123.9(19)
O9B C37B C38B 111.9(15)
C43B C38B C39B 120.8(14)
C43B C38B C37B 119.2(17)
C39B C38B C37B 120.0(16)
C40B C39B C38B 123.5(13)
C40B C39B H39A 118.3
C38B C39B H39A 118.3
C39B C40B C41B 108.2(15)
C39B C40B H40C 125.9
C41B C40B H40C 125.9
C42B C41B C40B 129.6(15)
C42B C41B N2B 121.0(16)
C40B C41B N2B 109.4(17)
C43B C42B C41B 118.4(14)
C43B C42B H42A 120.8
C41B C42B H42A 120.8
C42B C43B C38B 119.5(16)
C42B C43B H43B 120.2
C38B C43B H43B 120.2
C30B C44B H44B 109.5
C30B C44B H44C 109.5
H44B C44B H44C 109.5
C30B C44B H44D 109.5
H44B C44B H44D 109.5
H44C C44B H44D 109.5
O2 N1 O1 128(2)
O2 N1 C1 116.2(16)
O1 N1 C1 115.9(15)
O5 N2 O6 129.4(14)
O5 N2 C42 113.9(12)
O6 N2 C42 116.7(11)
O1B N1B O2B 125.4(16)
O1B N1B C1B 116.4(16)
O2B N1B C1B 118.1(13)
O12B N2B O11B 128.0(18)
O12B N2B C41B 113.9(17)
O11B N2B C41B 118.0(16)
C7 O4 C8 119.2(10)
C38 O8 C34 117.3(9)
C29 O9 C35 114.4(9)
C13 O12 C12 116.9(9)
C7B O4B C8B 116.9(11)
C13B O5B C12B 119.0(9)
C29B O8B C34B 115.3(10)
C37B O9B C33B 117.5(12)

loop_
_geom_bond_atom_site_label_1
_geom_bond_atom_site_label_2
_geom_bond_distance
C1 C6 1.349(16)
C1 C2 1.441(17)
C1 N1 1.534(19)
C2 C3 1.395(16)
C2 H2A 0.9500
C3 C4 1.418(16)
C3 H3A 0.9500
C4 C5 1.360(14)
C4 C7 1.441(15)
C5 C6 1.368(14)
C5 H5A 0.9500
C6 H6A 0.9500
C7 O3 1.177(13)
C7 O4 1.366(12)
C8 O4 1.463(12)
C8 C9 1.522(14)
C8 C13 1.683(17)
C8 H8A 1.0000
C9 C10 1.534(13)
C9 H9A 0.9900
C9 H9B 0.9900
C10 C11 1.570(15)
C10 H10A 0.9900
C10 H10B 0.9900
C11 C12 1.465(16)
C11 C24 1.541(15)
C11 C25 1.554(15)
C12 O12 1.499(12)
C12 C16 1.534(14)
C12 H12A 1.0000
C13 O12 1.434(14)
C13 C15 1.537(16)
C13 C14 1.608(19)
C14 H14A 0.9800
C14 H14B 0.9800
C14 H14C 0.9800
C15 H15A 0.9800
C15 H15B 0.9800
C15 H15C 0.9800
C16 C17 1.542(15)
C16 H16A 0.9900
C16 H16B 0.9900
C17 C18 1.527(15)
C17 H17A 0.9900
C17 H17B 0.9900
C18 O10 1.258(13)
C18 C19 1.491(15)
C19 C20 1.516(13)
C19 C27 1.543(14)
C19 C26 1.595(13)
C20 C21 1.519(13)
C20 C30 1.564(14)
C20 H20A 1.0000
C21 C22 1.492(14)
C21 H21A 0.9900
C21 H21B 0.9900
C22 C23 1.516(15)
C22 H22A 0.9900
C22 H22B 0.9900
C23 O11 1.215(12)
C23 C24 1.567(16)
C24 H24A 0.9900
C24 H24B 0.9900
C25 H25A 0.9800
C25 H25B 0.9800
C25 H25C 0.9800
C26 H26A 0.9800
C26 H26B 0.9800
C26 H26C 0.9800
C27 C28 1.569(14)
C27 H27A 0.9900
C27 H27B 0.9900
C28 C29 1.573(13)
C28 H28A 0.9900
C28 H28B 0.9900
C29 O9 1.431(12)
C29 C30 1.521(14)
C29 H29A 1.0000
C30 C32 1.539(12)
C30 C31 1.579(13)
C31 H31A 0.9800
C31 H31B 0.9800
C31 H31C 0.9800
C32 C33 1.507(14)
C32 H32A 0.9900
C32 H32B 0.9900
C33 C34 1.535(15)
C33 H33A 0.9900
C33 H33B 0.9900
C34 O8 1.397(12)
C34 C35 1.473(16)
C34 H34A 1.0000
C35 O9 1.474(12)
C35 C36 1.582(16)
C35 C37 1.602(15)
C36 H36A 0.9800
C36 H36B 0.9800
C36 H36C 0.9800
C37 H37A 0.9800
C37 H37B 0.9800
C37 H37C 0.9800
C38 O7 1.241(13)
C38 O8 1.331(14)
C38 C39 1.503(15)
C39 C44 1.348(14)
C39 C40 1.474(15)
C40 C41 1.409(14)
C40 H40 0.9500
C41 C42 1.347(14)
C41 H41A 0.9500
C42 C43 1.403(16)
C42 N2 1.522(15)
C43 C44 1.393(15)
C43 H43A 0.9500
C44 H44A 0.9500
C1B C6B 1.365(16)
C1B C2B 1.368(17)
C1B N1B 1.532(18)
C2B C3B 1.406(16)
C2B H2BA 0.9500
C3B C4B 1.446(16)
C3B H3BA 0.9500
C4B C5B 1.342(14)
C4B C7B 1.471(18)
C5B C6B 1.439(15)
C5B H5BA 0.9500
C6B H6BA 0.9500
C7B O3B 1.208(15)
C7B O4B 1.364(13)
C8B C9B 1.499(14)
C8B C13B 1.561(14)
C8B O4B 1.563(13)
C8B H8BA 1.0000
C9B C10B 1.507(15)
C9B H9B1 0.9900
C9B H9B2 0.9900
C10B C11B 1.478(14)
C10B H10C 0.9900
C10B H10D 0.9900
C11B C12B 1.543(13)
C11B C25B 1.551(15)
C11B C16B 1.579(14)
C12B O5B 1.455(12)
C12B C17B 1.568(14)
C12B H12B 1.0000
C13B O5B 1.430(12)
C13B C14B 1.505(13)
C13B C15B 1.521(14)
C14B H14D 0.9800
C14B H14E 0.9800
C14B H14F 0.9800
C15B H15D 0.9800
C15B H15E 0.9800
C15B H15F 0.9800
C16B H16C 0.9800
C16B H16D 0.9800
C16B H16E 0.9800
C17B C18B 1.577(14)
C17B H17C 0.9900
C17B H17D 0.9900
C18B C19B 1.491(15)
C18B H18A 0.9900
C18B H18B 0.9900
C19B O7B 1.222(13)
C19B C20B 1.536(16)
C20B C21B 1.543(15)
C20B C27B 1.545(15)
C20B C26B 1.577(14)
C21B C30B 1.515(15)
C21B C22B 1.561(14)
C21B H21C 1.0000
C22B C23B 1.593(14)
C22B H22C 0.9900
C22B H22D 0.9900
C23B C24B 1.455(16)
C23B H23A 0.9900
C23B H23B 0.9900
C24B O6B 1.284(12)
C24B C25B 1.453(17)
C25B H25D 0.9900
C25B H25E 0.9900
C26B H26D 0.9800
C26B H26E 0.9800
C26B H26F 0.9800
C27B C28B 1.506(14)
C27B H27C 0.9900
C27B H27D 0.9900
C28B C29B 1.533(14)
C28B H28C 0.9900
C28B H28D 0.9900
C29B O8B 1.422(11)
C29B C30B 1.573(14)
C29B H29B 1.0000
C30B C44B 1.581(13)
C30B C31B 1.597(14)
C31B C32B 1.541(14)
C31B H31D 0.9900
C31B H31E 0.9900
C32B C33B 1.488(15)
C32B H32C 0.9900
C32B H32D 0.9900
C33B O9B 1.436(12)
C33B C34B 1.509(15)
C33B H33C 1.0000
C34B O8B 1.441(14)
C34B C35B 1.506(14)
C34B C36B 1.572(15)
C35B H35A 0.9800
C35B H35B 0.9800
C35B H35C 0.9800
C36B H36D 0.9800
C36B H36E 0.9800
C36B H36F 0.9800
C37B O10B 1.168(17)
C37B O9B 1.350(18)
C37B C38B 1.572(19)
C38B C43B 1.322(16)
C38B C39B 1.411(16)
C39B C40B 1.373(16)
C39B H39A 0.9500
C40B C41B 1.403(18)
C40B H40C 0.9500
C41B C42B 1.327(19)
C41B N2B 1.585(19)
C42B C43B 1.311(17)
C42B H42A 0.9500
C43B H43B 0.9500
C44B H44B 0.9800
C44B H44C 0.9800
C44B H44D 0.9800
N1 O2 1.157(15)
N1 O1 1.277(14)
N2 O5 1.188(12)
N2 O6 1.224(12)
N1B O1B 1.159(13)
N1B O2B 1.237(15)
N2B O12B 1.224(16)
N2B O11B 1.240(16)

loop_
_geom_torsion_atom_site_label_1
_geom_torsion_atom_site_label_2
_geom_torsion_atom_site_label_3
_geom_torsion_atom_site_label_4
_geom_torsion
C6 C1 C2 C3 -2(2)
N1 C1 C2 C3 178.4(12)
C1 C2 C3 C4 2.1(19)
C2 C3 C4 C5 -2.8(19)
C2 C3 C4 C7 -179.1(12)
C3 C4 C5 C6 4(2)
C7 C4 C5 C6 179.4(12)
C2 C1 C6 C5 3(2)
N1 C1 C6 C5 -177.6(11)
C4 C5 C6 C1 -3.9(19)
C5 C4 C7 O3 -174.8(15)
C3 C4 C7 O3 1(2)
C5 C4 C7 O4 3.3(19)
C3 C4 C7 O4 179.3(10)
O4 C8 C9 C10 -40.3(14)
C13 C8 C9 C10 77.9(14)
C8 C9 C10 C11 -70.0(15)
C9 C10 C11 C12 52.7(16)
C9 C10 C11 C24 178.9(11)
C9 C10 C11 C25 -69.9(15)
C24 C11 C12 O12 160.6(10)
C25 C11 C12 O12 44.7(14)
C10 C11 C12 O12 -75.3(12)
C24 C11 C12 C16 42.4(15)
C25 C11 C12 C16 -73.5(15)
C10 C11 C12 C16 166.5(10)
O4 C8 C13 O12 95.3(14)
C9 C8 C13 O12 -23.8(16)
O4 C8 C13 C15 -158.1(10)
C9 C8 C13 C15 82.9(13)
O4 C8 C13 C14 -30.7(14)
C9 C8 C13 C14 -149.7(11)
C11 C12 C16 C17 -109.4(13)
O12 C12 C16 C17 130.6(10)
C12 C16 C17 C18 102.7(12)
C16 C17 C18 O10 24.5(15)
C16 C17 C18 C19 -164.4(11)
O10 C18 C19 C20 -38.1(15)
C17 C18 C19 C20 151.1(11)
O10 C18 C19 C27 81.2(14)
C17 C18 C19 C27 -89.6(13)
O10 C18 C19 C26 -169.8(10)
C17 C18 C19 C26 19.4(16)
C18 C19 C20 C21 -67.3(12)
C27 C19 C20 C21 179.0(10)
C26 C19 C20 C21 60.0(14)
C18 C19 C20 C30 162.8(9)
C27 C19 C20 C30 49.1(12)
C26 C19 C20 C30 -69.9(12)
C19 C20 C21 C22 78.3(13)
C30 C20 C21 C22 -150.1(10)
C20 C21 C22 C23 -91.4(12)
C21 C22 C23 O11 -29.2(16)
C21 C22 C23 C24 154.3(11)
C12 C11 C24 C23 54.4(15)
C25 C11 C24 C23 175.7(10)
C10 C11 C24 C23 -69.7(15)
O11 C23 C24 C11 3.8(17)
C22 C23 C24 C11 -179.7(11)
C18 C19 C27 C28 -173.6(10)
C20 C19 C27 C28 -52.7(13)
C26 C19 C27 C28 74.0(11)
C19 C27 C28 C29 55.9(12)
C27 C28 C29 O9 -177.1(9)
C27 C28 C29 C30 -57.2(12)
O9 C29 C30 C32 -76.5(11)
C28 C29 C30 C32 168.7(9)
O9 C29 C30 C20 168.7(8)
C28 C29 C30 C20 53.9(12)
O9 C29 C30 C31 40.4(11)
C28 C29 C30 C31 -74.5(12)
C19 C20 C30 C29 -49.9(12)
C21 C20 C30 C29 -179.3(9)
C19 C20 C30 C32 -163.4(9)
C21 C20 C30 C32 67.3(11)
C19 C20 C30 C31 74.7(12)
C21 C20 C30 C31 -54.6(12)
C29 C30 C32 C33 54.1(13)
C20 C30 C32 C33 171.4(9)
C31 C30 C32 C33 -62.7(13)
C30 C32 C33 C34 -71.4(14)
C32 C33 C34 O8 -44.6(13)
C32 C33 C34 C35 78.0(15)
O8 C34 C35 O9 93.5(12)
C33 C34 C35 O9 -29.5(16)
O8 C34 C35 C36 -29.7(15)
C33 C34 C35 C36 -152.7(10)
O8 C34 C35 C37 -151.6(10)
C33 C34 C35 C37 85.4(14)
O7 C38 C39 C44 9(2)
O8 C38 C39 C44 -169.8(12)
O7 C38 C39 C40 -163.5(12)
O8 C38 C39 C40 17.4(17)
C44 C39 C40 C41 4(2)
C38 C39 C40 C41 177.0(12)
C39 C40 C41 C42 -2.9(19)
C40 C41 C42 C43 3(2)
C40 C41 C42 N2 -174.5(11)
C41 C42 C43 C44 -4(2)
N2 C42 C43 C44 173.5(11)
C40 C39 C44 C43 -5(2)
C38 C39 C44 C43 -177.8(12)
C42 C43 C44 C39 5.1(19)
C6B C1B C2B C3B -7(2)
N1B C1B C2B C3B -178.2(11)
C1B C2B C3B C4B 4.6(19)
C2B C3B C4B C5B -1.6(19)
C2B C3B C4B C7B 176.4(11)
C3B C4B C5B C6B 0.2(18)
C7B C4B C5B C6B -177.7(10)
C2B C1B C6B C5B 5(2)
N1B C1B C6B C5B 176.9(10)
C4B C5B C6B C1B -1.9(17)
C5B C4B C7B O3B -173.6(14)
C3B C4B C7B O3B 8(2)
C5B C4B C7B O4B 10.6(17)
C3B C4B C7B O4B -167.4(10)
C13B C8B C9B C10B 68.9(16)
O4B C8B C9B C10B -42.9(14)
C8B C9B C10B C11B -70.5(15)
C9B C10B C11B C12B 55.8(15)
C9B C10B C11B C25B 176.7(10)
C9B C10B C11B C16B -67.1(14)
C10B C11B C12B O5B -73.0(12)
C25B C11B C12B O5B 169.2(8)
C16B C11B C12B O5B 49.5(12)
C10B C11B C12B C17B 168.5(11)
C25B C11B C12B C17B 50.7(13)
C16B C11B C12B C17B -69.0(14)
C9B C8B C13B O5B -17.1(17)
O4B C8B C13B O5B 94.2(11)
C9B C8B C13B C14B -143.4(12)
O4B C8B C13B C14B -32.1(14)
C9B C8B C13B C15B 96.7(14)
O4B C8B C13B C15B -152.1(9)
O5B C12B C17B C18B 134.7(9)
C11B C12B C17B C18B -106.5(12)
C12B C17B C18B C19B 101.6(12)
C17B C18B C19B O7B 21.3(16)
C17B C18B C19B C20B -166.9(10)
O7B C19B C20B C21B -35.8(15)
C18B C19B C20B C21B 152.2(10)
O7B C19B C20B C27B 79.8(13)
C18B C19B C20B C27B -92.3(13)
O7B C19B C20B C26B -161.5(10)
C18B C19B C20B C26B 26.4(14)
C19B C20B C21B C30B 159.3(10)
C27B C20B C21B C30B 47.5(13)
C26B C20B C21B C30B -77.5(13)
C19B C20B C21B C22B -74.1(12)
C27B C20B C21B C22B 174.1(9)
C26B C20B C21B C22B 49.1(13)
C30B C21B C22B C23B -153.6(10)
C20B C21B C22B C23B 75.9(13)
C21B C22B C23B C24B -84.6(15)
C22B C23B C24B O6B -30.1(18)
C22B C23B C24B C25B 152.3(12)
O6B C24B C25B C11B 4.0(19)
C23B C24B C25B C11B -178.4(11)
C10B C11B C25B C24B -68.3(15)
C12B C11B C25B C24B 50.6(15)
C16B C11B C25B C24B 172.9(11)
C19B C20B C27B C28B -170.9(11)
C21B C20B C27B C28B -54.6(14)
C26B C20B C27B C28B 71.8(14)
C20B C27B C28B C29B 60.7(14)
C27B C28B C29B O8B -178.4(10)
C27B C28B C29B C30B -57.2(13)
C20B C21B C30B C29B -47.5(13)
C22B C21B C30B C29B -176.4(9)
C20B C21B C30B C44B 75.9(12)
C22B C21B C30B C44B -53.1(13)
C20B C21B C30B C31B -160.2(9)
C22B C21B C30B C31B 70.8(11)
O8B C29B C30B C21B 170.2(10)
C28B C29B C30B C21B 51.6(13)
O8B C29B C30B C44B 40.9(13)
C28B C29B C30B C44B -77.7(12)
O8B C29B C30B C31B -73.0(12)
C28B C29B C30B C31B 168.4(10)
C21B C30B C31B C32B 169.2(9)
C29B C30B C31B C32B 50.5(13)
C44B C30B C31B C32B -61.8(12)
C30B C31B C32B C33B -70.3(14)
C31B C32B C33B O9B -40.8(15)
C31B C32B C33B C34B 80.0(14)
O9B C33B C34B O8B 91.3(12)
C32B C33B C34B O8B -32.6(16)
O9B C33B C34B C35B -37.5(16)
C32B C33B C34B C35B -161.4(12)
O9B C33B C34B C36B -155.4(10)
C32B C33B C34B C36B 80.7(15)
O10B C37B C38B C43B 9(3)
O9B C37B C38B C43B -169.9(13)
O10B C37B C38B C39B -169.6(18)
O9B C37B C38B C39B 11.1(18)
C43B C38B C39B C40B 2(2)
C37B C38B C39B C40B -178.6(12)
C38B C39B C40B C41B 0.0(19)
C39B C40B C41B C42B -2(2)
C39B C40B C41B N2B 177.7(10)
C40B C41B C42B C43B 2(3)
N2B C41B C42B C43B -178.1(13)
C41B C42B C43B C38B 1(2)
C39B C38B C43B C42B -3(2)
C37B C38B C43B C42B 178.0(14)
C6 C1 N1 O2 1(2)
C2 C1 N1 O2 -179.3(15)
C6 C1 N1 O1 -179.1(12)
C2 C1 N1 O1 0.2(19)
C41 C42 N2 O5 -3.5(18)
C43 C42 N2 O5 178.5(13)
C41 C42 N2 O6 177.7(12)
C43 C42 N2 O6 -0.3(17)
C6B C1B N1B O1B 177.1(12)
C2B C1B N1B O1B -10.7(19)
C6B C1B N1B O2B -5.0(19)
C2B C1B N1B O2B 167.2(14)
C42B C41B N2B O12B -2(2)
C40B C41B N2B O12B 177.9(13)
C42B C41B N2B O11B -178.1(16)
C40B C41B N2B O11B 2(2)
O3 C7 O4 C8 -0.6(19)
C4 C7 O4 C8 -179.0(10)
C9 C8 O4 C7 -123.8(11)
C13 C8 O4 C7 113.5(11)
O7 C38 O8 C34 9(2)
C39 C38 O8 C34 -171.5(10)
C35 C34 O8 C38 158.4(11)
C33 C34 O8 C38 -76.4(13)
C30 C29 O9 C35 103.1(11)
C28 C29 O9 C35 -135.6(9)
C34 C35 O9 C29 -48.8(14)
C36 C35 O9 C29 78.8(13)
C37 C35 O9 C29 -170.6(9)
C15 C13 O12 C12 -163.7(10)
C14 C13 O12 C12 70.8(14)
C8 C13 O12 C12 -57.3(16)
C11 C12 O12 C13 109.4(13)
C16 C12 O12 C13 -126.6(12)
O3B C7B O4B C8B 1.8(19)
C4B C7B O4B C8B 177.7(9)
C9B C8B O4B C7B -125.4(11)
C13B C8B O4B C7B 114.4(11)
C14B C13B O5B C12B 67.5(12)
C15B C13B O5B C12B -173.8(8)
C8B C13B O5B C12B -61.0(13)
C11B C12B O5B C13B 104.6(10)
C17B C12B O5B C13B -130.9(9)
C28B C29B O8B C34B -132.1(10)
C30B C29B O8B C34B 106.2(11)
C35B C34B O8B C29B 77.9(13)
C33B C34B O8B C29B -51.5(14)
C36B C34B O8B C29B -169.8(8)
O10B C37B O9B C33B -1(3)
C38B C37B O9B C33B 177.9(10)
C32B C33B O9B C37B -97.0(14)
C34B C33B O9B C37B 138.0(13)

loop_
_platon_squeeze_void_nr
_platon_squeeze_void_average_x
_platon_squeeze_void_average_y
_platon_squeeze_void_average_z
_platon_squeeze_void_volume
_platon_squeeze_void_count_electrons
_platon_squeeze_void_content
1 0.500 -0.056 0.000 418 33 ' '
2 0.500 -0.068 0.500 370 33 ' '
3 0.494 0.305 0.237 28 2 ' '
4 0.506 0.805 0.763 28 2 ' '
